data_4122826
loop_
_publ_author_name
'Guo, Yuexin'
'Feng, Xiao'
'Han, Tianyu'
'Wang, Shan'
'Lin, Zhengguo'
'Dong, Yuping'
'Wang, Bo'

_publ_section_title
;
 Tuning the luminescence of metal-organic frameworks for detection of
 energetic heterocyclic compounds.
;
_journal_issue 44
_journal_name_full 'Journal of the American Chemical Society'
_journal_page_first 15485
_journal_page_last 15488
_journal_paper_doi 10.1021/ja508962m
_journal_volume 136
_journal_year 2014
_chemical_formula_sum 'C102 H88 Mg2 N4 O16'
_chemical_formula_weight 1674.38
_chemical_name_systematic
; 
 ? 
;
_space_group_IT_number 2
_symmetry_space_group_name_Hall '-P 1'
_symmetry_space_group_name_H-M 'P -1'
_atom_sites_solution_hydrogens geom
_atom_sites_solution_primary direct
_atom_sites_solution_secondary difmap
_audit_creation_method SHELXL-97
_cell_angle_alpha 83.00(3)
_cell_angle_beta 77.00(3)
_cell_angle_gamma 87.00(3)
_cell_formula_units_Z 1
_cell_length_a 9.0000(18)
_cell_length_b 15.000(3)
_cell_length_c 17.000(3)
_cell_measurement_temperature 153(2)
_cell_volume 2218.8(8)
_computing_structure_refinement 'SHELXL-97 (Sheldrick, 2008)'
_computing_structure_solution 'SHELXS-97 (Sheldrick, 2008)'
_diffrn_ambient_temperature 153(2)
_diffrn_measured_fraction_theta_full 0.992
_diffrn_measured_fraction_theta_max 0.992
_diffrn_radiation_monochromator graphite
_diffrn_radiation_source 'fine-focus sealed tube'
_diffrn_radiation_type MoK\a
_diffrn_radiation_wavelength 0.71073
_diffrn_reflns_av_R_equivalents 0.0270
_diffrn_reflns_av_sigmaI/netI 0.0375
_diffrn_reflns_limit_h_max 10
_diffrn_reflns_limit_h_min -10
_diffrn_reflns_limit_k_max 17
_diffrn_reflns_limit_k_min -17
_diffrn_reflns_limit_l_max 20
_diffrn_reflns_limit_l_min -20
_diffrn_reflns_number 18910
_diffrn_reflns_theta_full 25.02
_diffrn_reflns_theta_max 25.02
_diffrn_reflns_theta_min 2.38
_exptl_absorpt_coefficient_mu 0.097
_exptl_absorpt_correction_T_max 0.9903
_exptl_absorpt_correction_T_min 0.9799
_exptl_absorpt_correction_type multi-scan
_exptl_crystal_density_diffrn 1.253
_exptl_crystal_density_method 'not measured'
_exptl_crystal_F_000 880
_exptl_crystal_size_max 0.21
_exptl_crystal_size_mid 0.14
_exptl_crystal_size_min 0.10
_refine_diff_density_max 0.502
_refine_diff_density_min -0.193
_refine_diff_density_rms 0.041
_refine_ls_extinction_method none
_refine_ls_goodness_of_fit_ref 1.031
_refine_ls_hydrogen_treatment mixed
_refine_ls_matrix_type full
_refine_ls_number_parameters 563
_refine_ls_number_reflns 7779
_refine_ls_number_restraints 0
_refine_ls_restrained_S_all 1.031
_refine_ls_R_factor_all 0.0498
_refine_ls_R_factor_gt 0.0409
_refine_ls_shift/su_max 0.003
_refine_ls_shift/su_mean 0.001
_refine_ls_structure_factor_coef Fsqd
_refine_ls_weighting_details 'calc w=1/[\s^2^(Fo^2^)+(0.0648P)^2^+0.3503P] where P=(Fo^2^+2Fc^2^)/3'
_refine_ls_weighting_scheme calc
_refine_ls_wR_factor_gt 0.1076
_refine_ls_wR_factor_ref 0.1140
_reflns_number_gt 6657
_reflns_number_total 7779
_reflns_threshold_expression >2sigma(I)
_cod_data_source_file ja508962m_si_002.cif
_cod_data_source_block 83-30
_cod_depositor_comments
;
The following automatic conversions were performed:

'_exptl_absorpt_correction_type' value 'MULTI-SCAN' changed to
'multi-scan' according to
/home/saulius/struct/COD-crude-data--automatic-downloads/rss-feeds/ACS/lib/dictionaries/cif_core.dic
dictionary named 'cif_core.dic' version 2.4.2 from 2011-04-26.

Automatic conversion script
Id: cif_fix_values 2827 2014-09-09 07:05:25Z andrius 

 Adding full bibliography for 4122826--4122828.cif.
;
_cod_original_cell_volume 2218.8(7)
_cod_original_sg_symbol_H-M P-1
_cod_database_code 4122826

loop_
_symmetry_equiv_pos_as_xyz
'x, y, z'
'-x, -y, -z'

loop_
_atom_site_label
_atom_site_type_symbol
_atom_site_fract_x
_atom_site_fract_y
_atom_site_fract_z
_atom_site_U_iso_or_equiv
_atom_site_adp_type
_atom_site_occupancy
_atom_site_symmetry_multiplicity
_atom_site_calc_flag
_atom_site_refinement_flags
C1 C 0.74022(17) -0.02758(10) -0.19191(9) 0.0177(3) Uani 1 1 d .
C2 C 0.76728(18) 0.05278(11) -0.24484(9) 0.0199(3) Uani 1 1 d .
H2 H 0.7097 0.1060 -0.2318 0.024 Uiso 1 1 calc R
C3 C 0.88102(18) 0.05356(11) -0.31767(9) 0.0202(3) Uani 1 1 d .
H3 H 0.8990 0.1077 -0.3533 0.024 Uiso 1 1 calc R
C4 C 0.93965(17) -0.10581(10) -0.28507(9) 0.0193(3) Uani 1 1 d .
H4 H 0.9967 -0.1592 -0.2980 0.023 Uiso 1 1 calc R
C5 C 0.82628(17) -0.10679(10) -0.21294(9) 0.0184(3) Uani 1 1 d .
H5 H 0.8069 -0.1612 -0.1778 0.022 Uiso 1 1 calc R
C6 C 0.96887(17) -0.02532(10) -0.33846(9) 0.0169(3) Uani 1 1 d .
C7 C 1.25766(17) -0.04089(10) -0.39677(9) 0.0181(3) Uani 1 1 d .
C8 C 1.29031(18) -0.00836(11) -0.32810(10) 0.0225(4) Uani 1 1 d .
H8 H 1.2134 0.0235 -0.2936 0.027 Uiso 1 1 calc R
C9 C 1.43607(19) -0.02276(11) -0.31024(10) 0.0261(4) Uani 1 1 d .
H9 H 1.4560 -0.0004 -0.2638 0.031 Uiso 1 1 calc R
C10 C 1.55316(18) -0.06998(11) -0.36055(10) 0.0246(4) Uani 1 1 d .
H10 H 1.6507 -0.0797 -0.3479 0.030 Uiso 1 1 calc R
C11 C 1.52339(18) -0.10193(11) -0.42884(10) 0.0228(4) Uani 1 1 d .
H11 H 1.6014 -0.1328 -0.4636 0.027 Uiso 1 1 calc R
C12 C 1.37662(18) -0.08840(10) -0.44656(10) 0.0206(3) Uani 1 1 d .
H12 H 1.3572 -0.1116 -0.4927 0.025 Uiso 1 1 calc R
C13 C 1.09904(17) -0.02387(10) -0.41313(9) 0.0174(3) Uani 1 1 d .
C14 C 1.07541(17) -0.00736(10) -0.48946(9) 0.0188(3) Uani 1 1 d .
H14 H 1.1628 -0.0050 -0.5330 0.023 Uiso 1 1 calc R
C16 C 0.62202(18) -0.02722(11) -0.11137(9) 0.0195(3) Uani 1 1 d .
C17 C 0.0895(2) -0.19590(14) -0.06709(12) 0.0393(5) Uani 1 1 d .
H17A H 0.1279 -0.2110 -0.1227 0.059 Uiso 1 1 calc R
H17B H -0.0223 -0.1943 -0.0546 0.059 Uiso 1 1 calc R
H17C H 0.1260 -0.2414 -0.0289 0.059 Uiso 1 1 calc R
C18 C 0.0847(3) -0.02818(15) -0.10385(14) 0.0514(6) Uani 1 1 d .
H18A H 0.1344 0.0257 -0.0962 0.077 Uiso 1 1 calc R
H18B H -0.0256 -0.0221 -0.0828 0.077 Uiso 1 1 calc R
H18C H 0.1053 -0.0354 -0.1619 0.077 Uiso 1 1 calc R
C19 C 0.25269(19) -0.09813(12) -0.01847(10) 0.0265(4) Uani 1 1 d .
H19 H 0.2883 -0.0395 -0.0192 0.032 Uiso 1 1 calc R
C20 C 0.8008(2) -0.25873(13) 0.09886(11) 0.0305(4) Uani 1 1 d .
H20 H 0.7648 -0.3059 0.0762 0.037 Uiso 1 1 calc R
C21 C 0.9703(3) -0.21208(16) 0.18025(13) 0.0502(6) Uani 1 1 d .
H21A H 0.9052 -0.1576 0.1799 0.075 Uiso 1 1 calc R
H21B H 1.0745 -0.1975 0.1509 0.075 Uiso 1 1 calc R
H21C H 0.9708 -0.2360 0.2365 0.075 Uiso 1 1 calc R
C22 C 0.9795(3) -0.37154(15) 0.14756(17) 0.0623(7) Uani 1 1 d .
H22A H 0.9354 -0.4096 0.1163 0.093 Uiso 1 1 calc R
H22B H 0.9585 -0.3968 0.2048 0.093 Uiso 1 1 calc R
H22C H 1.0901 -0.3689 0.1263 0.093 Uiso 1 1 calc R
C25 C 0.36903(18) -0.36299(11) 0.75501(9) 0.0196(3) Uani 1 1 d .
C26 C 0.3461(2) -0.43514(11) 0.81734(10) 0.0239(4) Uani 1 1 d .
H26 H 0.3047 -0.4892 0.8087 0.029 Uiso 1 1 calc R
C27 C 0.3832(2) -0.42822(11) 0.89128(10) 0.0258(4) Uani 1 1 d .
H27 H 0.3654 -0.4769 0.9332 0.031 Uiso 1 1 calc R
C28 C 0.44740(18) -0.34876(11) 0.90410(10) 0.0222(4) Uani 1 1 d .
C29 C 0.47711(19) -0.27786(11) 0.84147(10) 0.0242(4) Uani 1 1 d .
H29 H 0.5248 -0.2255 0.8491 0.029 Uiso 1 1 calc R
C30 C 0.43648(19) -0.28418(11) 0.76745(10) 0.0229(4) Uani 1 1 d .
H30 H 0.4543 -0.2354 0.7255 0.027 Uiso 1 1 calc R
C31 C 0.31024(18) -0.36989(10) 0.67983(9) 0.0194(3) Uani 1 1 d .
C32 C 0.40104(18) -0.35611(10) 0.60342(9) 0.0205(3) Uani 1 1 d .
H32 H 0.3525 -0.3568 0.5593 0.025 Uiso 1 1 calc R
C33 C 0.56689(18) -0.34028(10) 0.58230(9) 0.0195(3) Uani 1 1 d .
H33 H 0.6170 -0.3440 0.6262 0.023 Uiso 1 1 calc R
C34 C 0.65547(18) -0.32081(10) 0.50604(9) 0.0186(3) Uani 1 1 d .
C35 C 0.82372(18) -0.30078(10) 0.49029(9) 0.0193(3) Uani 1 1 d .
C36 C 0.88811(19) -0.26191(11) 0.54606(10) 0.0228(4) Uani 1 1 d .
H36 H 0.8245 -0.2465 0.5954 0.027 Uiso 1 1 calc R
C37 C 1.04655(19) -0.24555(11) 0.52937(10) 0.0252(4) Uani 1 1 d .
H37 H 1.0873 -0.2196 0.5680 0.030 Uiso 1 1 calc R
C38 C 1.14446(19) -0.26693(11) 0.45700(11) 0.0258(4) Uani 1 1 d .
H38 H 1.2504 -0.2557 0.4466 0.031 Uiso 1 1 calc R
C39 C 1.08345(19) -0.30489(11) 0.40067(10) 0.0266(4) Uani 1 1 d .
H39 H 1.1480 -0.3199 0.3514 0.032 Uiso 1 1 calc R
C40 C 0.92463(19) -0.32115(11) 0.41698(10) 0.0232(4) Uani 1 1 d .
H40 H 0.8846 -0.3464 0.3777 0.028 Uiso 1 1 calc R
C41 C 0.59152(17) -0.31714(10) 0.43107(9) 0.0178(3) Uani 1 1 d .
C42 C 0.53952(18) -0.39528(11) 0.40816(9) 0.0214(3) Uani 1 1 d .
H42 H 0.5376 -0.4503 0.4425 0.026 Uiso 1 1 calc R
C43 C 0.59212(18) -0.23537(11) 0.37990(9) 0.0208(3) Uani 1 1 d .
H43 H 0.6274 -0.1826 0.3947 0.025 Uiso 1 1 calc R
C44 C 0.54128(18) -0.23174(11) 0.30788(9) 0.0207(3) Uani 1 1 d .
H44 H 0.5404 -0.1764 0.2742 0.025 Uiso 1 1 calc R
C45 C 0.49098(19) -0.39218(11) 0.33542(9) 0.0220(3) Uani 1 1 d .
H45 H 0.4579 -0.4452 0.3199 0.026 Uiso 1 1 calc R
C46 C 0.49116(17) -0.31038(10) 0.28510(9) 0.0186(3) Uani 1 1 d .
C47 C 0.14224(18) -0.39295(11) 0.69572(10) 0.0209(3) Uani 1 1 d .
C48 C 0.0346(2) -0.36405(12) 0.76307(10) 0.0279(4) Uani 1 1 d .
H48 H 0.0686 -0.3290 0.7982 0.033 Uiso 1 1 calc R
C49 C -0.1215(2) -0.38560(13) 0.77981(12) 0.0353(4) Uani 1 1 d .
H49 H -0.1902 -0.3648 0.8253 0.042 Uiso 1 1 calc R
C50 C -0.1744(2) -0.43736(12) 0.72946(12) 0.0347(4) Uani 1 1 d .
H50 H -0.2785 -0.4531 0.7407 0.042 Uiso 1 1 calc R
C51 C -0.0703(2) -0.46570(12) 0.66180(12) 0.0331(4) Uani 1 1 d .
H51 H -0.1056 -0.4998 0.6265 0.040 Uiso 1 1 calc R
C52 C 0.0870(2) -0.44454(11) 0.64486(11) 0.0263(4) Uani 1 1 d .
H52 H 0.1551 -0.4653 0.5991 0.032 Uiso 1 1 calc R
C53 C 0.44479(18) -0.30756(11) 0.20481(9) 0.0204(3) Uani 1 1 d .
C54 C 0.47431(19) -0.33877(11) -0.01351(10) 0.0244(4) Uani 1 1 d .
O6 O 0.39296(15) -0.39107(8) 0.04523(7) 0.0325(3) Uani 1 1 d .
Mg1 Mg 0.52523(6) -0.15962(4) 0.05207(3) 0.01902(14) Uani 1 1 d .
N1 N 0.14476(17) -0.10747(10) -0.05975(9) 0.0290(3) Uani 1 1 d .
N2 N 0.91093(18) -0.27962(11) 0.14046(10) 0.0371(4) Uani 1 1 d .
O1 O 0.62807(13) -0.09526(8) -0.05987(7) 0.0266(3) Uani 1 1 d .
O2 O 0.52708(13) 0.03999(8) -0.10226(7) 0.0259(3) Uani 1 1 d .
O3 O 0.42237(17) -0.38435(8) 0.18340(7) 0.0351(3) Uani 1 1 d .
O4 O 0.43369(13) -0.23239(7) 0.16402(6) 0.0241(3) Uani 1 1 d .
O5 O 0.56847(13) -0.28286(8) -0.00484(7) 0.0262(3) Uani 1 1 d .
O8 O 0.30973(14) -0.16196(8) 0.02104(7) 0.0305(3) Uani 1 1 d .
O7 O 0.74122(13) -0.18104(8) 0.08751(7) 0.0287(3) Uani 1 1 d .

loop_
_atom_site_aniso_label
_atom_site_aniso_U_11
_atom_site_aniso_U_22
_atom_site_aniso_U_33
_atom_site_aniso_U_23
_atom_site_aniso_U_13
_atom_site_aniso_U_12
C1 0.0160(7) 0.0256(8) 0.0125(7) -0.0022(6) -0.0049(6) -0.0021(6)
C2 0.0206(8) 0.0226(8) 0.0163(8) -0.0023(7) -0.0042(6) 0.0035(6)
C3 0.0205(8) 0.0243(8) 0.0148(8) 0.0020(6) -0.0040(6) -0.0011(7)
C4 0.0185(8) 0.0225(8) 0.0170(8) -0.0030(7) -0.0043(6) 0.0028(6)
C5 0.0191(8) 0.0214(8) 0.0143(8) 0.0019(6) -0.0045(6) -0.0020(6)
C6 0.0142(7) 0.0252(8) 0.0125(7) -0.0016(6) -0.0053(6) -0.0014(6)
C7 0.0166(8) 0.0205(8) 0.0159(8) 0.0014(6) -0.0023(6) -0.0021(6)
C8 0.0206(8) 0.0283(9) 0.0185(8) -0.0045(7) -0.0034(6) 0.0007(7)
C9 0.0258(9) 0.0313(9) 0.0238(9) -0.0009(7) -0.0116(7) -0.0042(7)
C10 0.0171(8) 0.0282(9) 0.0288(9) 0.0059(7) -0.0096(7) -0.0034(7)
C11 0.0186(8) 0.0226(8) 0.0248(9) 0.0009(7) -0.0018(7) 0.0006(7)
C12 0.0202(8) 0.0239(8) 0.0171(8) -0.0008(7) -0.0036(6) -0.0016(7)
C13 0.0164(8) 0.0197(8) 0.0156(8) -0.0019(6) -0.0024(6) 0.0000(6)
C14 0.0158(8) 0.0251(8) 0.0133(8) -0.0012(6) 0.0007(6) -0.0011(6)
C16 0.0195(8) 0.0261(9) 0.0135(8) -0.0043(7) -0.0034(6) -0.0013(7)
C17 0.0320(10) 0.0507(12) 0.0386(11) -0.0093(9) -0.0113(9) -0.0078(9)
C18 0.0639(15) 0.0512(13) 0.0494(14) 0.0004(11) -0.0385(12) 0.0049(11)
C19 0.0228(9) 0.0368(10) 0.0205(9) -0.0031(8) -0.0060(7) -0.0012(7)
C20 0.0218(9) 0.0386(10) 0.0297(10) 0.0019(8) -0.0062(7) 0.0004(8)
C21 0.0469(13) 0.0654(15) 0.0434(13) 0.0132(11) -0.0287(11) -0.0105(11)
C22 0.0443(13) 0.0499(14) 0.091(2) 0.0188(13) -0.0283(14) 0.0062(11)
C25 0.0181(8) 0.0265(8) 0.0140(8) -0.0031(7) -0.0028(6) 0.0008(6)
C26 0.0309(9) 0.0240(8) 0.0181(8) -0.0023(7) -0.0078(7) -0.0036(7)
C27 0.0323(9) 0.0277(9) 0.0176(8) 0.0010(7) -0.0077(7) -0.0021(7)
C28 0.0212(8) 0.0302(9) 0.0160(8) -0.0046(7) -0.0050(6) 0.0011(7)
C29 0.0244(9) 0.0287(9) 0.0199(8) -0.0057(7) -0.0031(7) -0.0059(7)
C30 0.0255(9) 0.0275(9) 0.0144(8) 0.0004(7) -0.0023(6) -0.0040(7)
C31 0.0225(8) 0.0208(8) 0.0162(8) -0.0020(6) -0.0069(6) 0.0000(6)
C32 0.0230(8) 0.0242(8) 0.0159(8) -0.0016(7) -0.0081(6) 0.0006(7)
C33 0.0216(8) 0.0235(8) 0.0150(8) -0.0016(6) -0.0079(6) 0.0011(6)
C34 0.0223(8) 0.0202(8) 0.0145(8) -0.0032(6) -0.0063(6) 0.0024(6)
C35 0.0203(8) 0.0195(8) 0.0184(8) 0.0000(6) -0.0065(6) 0.0004(6)
C36 0.0247(8) 0.0255(9) 0.0190(8) -0.0017(7) -0.0074(7) 0.0002(7)
C37 0.0276(9) 0.0246(9) 0.0266(9) -0.0004(7) -0.0135(7) -0.0018(7)
C38 0.0202(8) 0.0262(9) 0.0304(9) 0.0036(7) -0.0078(7) -0.0014(7)
C39 0.0221(8) 0.0328(9) 0.0228(9) -0.0022(7) -0.0015(7) 0.0019(7)
C40 0.0239(9) 0.0291(9) 0.0174(8) -0.0048(7) -0.0052(7) 0.0001(7)
C41 0.0160(7) 0.0244(8) 0.0125(7) -0.0011(6) -0.0028(6) 0.0002(6)
C42 0.0257(8) 0.0243(8) 0.0134(8) 0.0016(7) -0.0044(6) -0.0009(7)
C43 0.0224(8) 0.0225(8) 0.0187(8) -0.0028(7) -0.0063(6) -0.0024(7)
C44 0.0225(8) 0.0221(8) 0.0158(8) 0.0028(6) -0.0036(6) -0.0006(7)
C45 0.0275(9) 0.0229(8) 0.0162(8) -0.0024(7) -0.0056(7) -0.0035(7)
C46 0.0182(8) 0.0249(8) 0.0115(8) -0.0011(6) -0.0019(6) 0.0007(6)
C47 0.0215(8) 0.0224(8) 0.0187(8) 0.0022(7) -0.0072(6) 0.0004(7)
C48 0.0260(9) 0.0344(10) 0.0237(9) -0.0047(8) -0.0055(7) -0.0015(8)
C49 0.0235(9) 0.0443(11) 0.0344(11) -0.0002(9) -0.0016(8) 0.0009(8)
C50 0.0201(9) 0.0366(10) 0.0465(12) 0.0065(9) -0.0107(8) -0.0045(8)
C51 0.0319(10) 0.0289(9) 0.0434(11) 0.0004(8) -0.0202(9) -0.0053(8)
C52 0.0283(9) 0.0259(9) 0.0266(9) -0.0025(7) -0.0106(7) -0.0004(7)
C53 0.0196(8) 0.0270(9) 0.0133(8) -0.0010(7) -0.0016(6) -0.0009(7)
C54 0.0252(9) 0.0298(9) 0.0200(9) -0.0056(7) -0.0082(7) 0.0030(7)
O6 0.0428(8) 0.0395(7) 0.0175(6) 0.0005(5) -0.0114(5) -0.0110(6)
Mg1 0.0188(3) 0.0264(3) 0.0113(3) -0.0005(2) -0.0037(2) 0.0019(2)
N1 0.0275(8) 0.0378(8) 0.0243(8) -0.0031(7) -0.0112(6) -0.0003(7)
N2 0.0263(8) 0.0435(9) 0.0404(10) 0.0111(8) -0.0134(7) -0.0014(7)
O1 0.0308(7) 0.0315(6) 0.0140(6) 0.0005(5) 0.0004(5) 0.0017(5)
O2 0.0255(6) 0.0308(6) 0.0191(6) -0.0047(5) 0.0000(5) 0.0042(5)
O3 0.0620(9) 0.0284(7) 0.0197(6) 0.0007(5) -0.0194(6) -0.0085(6)
O4 0.0299(6) 0.0284(6) 0.0129(6) 0.0016(5) -0.0054(5) 0.0038(5)
O5 0.0266(6) 0.0338(7) 0.0210(6) -0.0082(5) -0.0087(5) 0.0009(5)
O8 0.0259(6) 0.0395(7) 0.0265(7) 0.0010(6) -0.0100(5) 0.0014(5)
O7 0.0245(6) 0.0366(7) 0.0263(7) -0.0024(5) -0.0101(5) 0.0036(5)

loop_
_atom_type_symbol
_atom_type_description
_atom_type_scat_dispersion_real
_atom_type_scat_dispersion_imag
_atom_type_scat_source
C C 0.0033 0.0016 'International Tables Vol C Tables 4.2.6.8 and 6.1.1.4'
H H 0.0000 0.0000 'International Tables Vol C Tables 4.2.6.8 and 6.1.1.4'
Mg Mg 0.0486 0.0363 'International Tables Vol C Tables 4.2.6.8 and 6.1.1.4'
N N 0.0061 0.0033 'International Tables Vol C Tables 4.2.6.8 and 6.1.1.4'
O O 0.0106 0.0060 'International Tables Vol C Tables 4.2.6.8 and 6.1.1.4'

loop_
_geom_angle_atom_site_label_1
_geom_angle_atom_site_label_2
_geom_angle_atom_site_label_3
_geom_angle
_geom_angle_site_symmetry_1
_geom_angle_site_symmetry_3
C2 C1 C5 119.47(14) . .
C2 C1 C16 119.36(14) . .
C5 C1 C16 121.14(14) . .
C1 C2 C3 119.48(15) . .
C1 C2 H2 120.3 . .
C3 C2 H2 120.3 . .
C2 C3 C6 121.24(14) . .
C2 C3 H3 119.4 . .
C6 C3 H3 119.4 . .
C5 C4 C6 120.12(15) . .
C5 C4 H4 119.9 . .
C6 C4 H4 119.9 . .
C4 C5 C1 120.97(14) . .
C4 C5 H5 119.5 . .
C1 C5 H5 119.5 . .
C4 C6 C3 118.70(14) . .
C4 C6 C13 119.38(14) . .
C3 C6 C13 121.80(14) . .
C8 C7 C12 117.56(14) . .
C8 C7 C13 118.58(14) . .
C12 C7 C13 123.86(13) . .
C7 C8 C9 120.65(15) . .
C7 C8 H8 119.7 . .
C9 C8 H8 119.7 . .
C8 C9 C10 121.03(15) . .
C8 C9 H9 119.5 . .
C10 C9 H9 119.5 . .
C11 C10 C9 119.12(15) . .
C11 C10 H10 120.4 . .
C9 C10 H10 120.4 . .
C10 C11 C12 120.04(15) . .
C10 C11 H11 120.0 . .
C12 C11 H11 120.0 . .
C11 C12 C7 121.60(15) . .
C11 C12 H12 119.2 . .
C7 C12 H12 119.2 . .
C14 C13 C7 121.98(14) . .
C14 C13 C6 122.17(14) . .
C7 C13 C6 115.85(12) . .
C13 C14 C14 125.28(18) . 2_754
C13 C14 H14 117.4 . .
C14 C14 H14 117.4 2_754 .
O1 C16 O2 126.40(15) . .
O1 C16 C1 115.24(14) . .
O2 C16 C1 118.35(14) . .
N1 C17 H17A 109.5 . .
N1 C17 H17B 109.5 . .
H17A C17 H17B 109.5 . .
N1 C17 H17C 109.5 . .
H17A C17 H17C 109.5 . .
H17B C17 H17C 109.5 . .
N1 C18 H18A 109.5 . .
N1 C18 H18B 109.5 . .
H18A C18 H18B 109.5 . .
N1 C18 H18C 109.5 . .
H18A C18 H18C 109.5 . .
H18B C18 H18C 109.5 . .
O8 C19 N1 124.24(17) . .
O8 C19 H19 117.9 . .
N1 C19 H19 117.9 . .
O7 C20 N2 125.24(18) . .
O7 C20 H20 117.4 . .
N2 C20 H20 117.4 . .
N2 C21 H21A 109.5 . .
N2 C21 H21B 109.5 . .
H21A C21 H21B 109.5 . .
N2 C21 H21C 109.5 . .
H21A C21 H21C 109.5 . .
H21B C21 H21C 109.5 . .
N2 C22 H22A 109.5 . .
N2 C22 H22B 109.5 . .
H22A C22 H22B 109.5 . .
N2 C22 H22C 109.5 . .
H22A C22 H22C 109.5 . .
H22B C22 H22C 109.5 . .
C26 C25 C30 119.06(14) . .
C26 C25 C31 118.56(14) . .
C30 C25 C31 122.22(14) . .
C27 C26 C25 120.76(15) . .
C27 C26 H26 119.6 . .
C25 C26 H26 119.6 . .
C26 C27 C28 119.99(15) . .
C26 C27 H27 120.0 . .
C28 C27 H27 120.0 . .
C29 C28 C27 119.94(14) . .
C29 C28 C54 120.40(15) . 1_556
C27 C28 C54 119.55(15) . 1_556
C28 C29 C30 119.96(15) . .
C28 C29 H29 120.0 . .
C30 C29 H29 120.0 . .
C29 C30 C25 120.21(15) . .
C29 C30 H30 119.9 . .
C25 C30 H30 119.9 . .
C32 C31 C25 122.28(14) . .
C32 C31 C47 122.97(14) . .
C25 C31 C47 114.75(13) . .
C31 C32 C33 126.81(14) . .
C31 C32 H32 116.6 . .
C33 C32 H32 116.6 . .
C34 C33 C32 126.67(14) . .
C34 C33 H33 116.7 . .
C32 C33 H33 116.7 . .
C33 C34 C41 121.91(14) . .
C33 C34 C35 123.07(14) . .
C41 C34 C35 115.02(13) . .
C36 C35 C40 116.86(14) . .
C36 C35 C34 122.74(15) . .
C40 C35 C34 120.39(14) . .
C35 C36 C37 120.85(16) . .
C35 C36 H36 119.6 . .
C37 C36 H36 119.6 . .
C38 C37 C36 121.41(15) . .
C38 C37 H37 119.3 . .
C36 C37 H37 119.3 . .
C39 C38 C37 118.84(15) . .
C39 C38 H38 120.6 . .
C37 C38 H38 120.6 . .
C38 C39 C40 119.98(16) . .
C38 C39 H39 120.0 . .
C40 C39 H39 120.0 . .
C35 C40 C39 122.04(15) . .
C35 C40 H40 119.0 . .
C39 C40 H40 119.0 . .
C42 C41 C43 119.20(14) . .
C42 C41 C34 121.12(14) . .
C43 C41 C34 119.56(14) . .
C45 C42 C41 120.48(15) . .
C45 C42 H42 119.8 . .
C41 C42 H42 119.8 . .
C44 C43 C41 120.45(14) . .
C44 C43 H43 119.8 . .
C41 C43 H43 119.8 . .
C43 C44 C46 119.90(14) . .
C43 C44 H44 120.1 . .
C46 C44 H44 120.1 . .
C42 C45 C46 119.91(15) . .
C42 C45 H45 120.0 . .
C46 C45 H45 120.0 . .
C45 C46 C44 120.04(14) . .
C45 C46 C53 120.02(14) . .
C44 C46 C53 119.87(14) . .
C52 C47 C48 117.01(15) . .
C52 C47 C31 121.70(15) . .
C48 C47 C31 121.29(14) . .
C49 C48 C47 122.41(16) . .
C49 C48 H48 118.8 . .
C47 C48 H48 118.8 . .
C50 C49 C48 120.02(18) . .
C50 C49 H49 120.0 . .
C48 C49 H49 120.0 . .
C49 C50 C51 118.55(16) . .
C49 C50 H50 120.7 . .
C51 C50 H50 120.7 . .
C50 C51 C52 121.66(17) . .
C50 C51 H51 119.2 . .
C52 C51 H51 119.2 . .
C47 C52 C51 120.34(17) . .
C47 C52 H52 119.8 . .
C51 C52 H52 119.8 . .
O4 C53 O3 125.57(14) . .
O4 C53 C46 118.74(14) . .
O3 C53 C46 115.68(14) . .
O5 C54 O6 125.01(15) . .
O5 C54 C28 120.89(15) . 1_554
O6 C54 C28 114.10(14) . 1_554
O1 Mg1 O2 92.69(6) . 2_655
O1 Mg1 O4 175.71(5) . .
O2 Mg1 O4 90.72(5) 2_655 .
O1 Mg1 O8 93.38(6) . .
O2 Mg1 O8 92.83(6) 2_655 .
O4 Mg1 O8 89.04(6) . .
O1 Mg1 O7 91.75(6) . .
O2 Mg1 O7 94.88(6) 2_655 .
O4 Mg1 O7 85.37(5) . .
O8 Mg1 O7 170.53(5) . .
O1 Mg1 O5 86.24(5) . .
O2 Mg1 O5 176.28(5) 2_655 .
O4 Mg1 O5 90.51(5) . .
O8 Mg1 O5 83.69(6) . .
O7 Mg1 O5 88.71(5) . .
C19 N1 C17 122.13(16) . .
C19 N1 C18 120.03(16) . .
C17 N1 C18 117.73(15) . .
C20 N2 C21 121.49(17) . .
C20 N2 C22 121.73(18) . .
C21 N2 C22 116.77(17) . .
C16 O1 Mg1 145.13(11) . .
C16 O2 Mg1 145.59(11) . 2_655
C53 O4 Mg1 141.74(11) . .
C54 O5 Mg1 129.12(11) . .
C19 O8 Mg1 124.60(11) . .
C20 O7 Mg1 122.47(11) . .

loop_
_geom_bond_atom_site_label_1
_geom_bond_atom_site_label_2
_geom_bond_distance
_geom_bond_site_symmetry_2
C1 C2 1.411(2) .
C1 C5 1.422(2) .
C1 C16 1.534(2) .
C2 C3 1.417(2) .
C2 H2 0.9500 .
C3 C6 1.424(2) .
C3 H3 0.9500 .
C4 C5 1.407(2) .
C4 C6 1.418(2) .
C4 H4 0.9500 .
C5 H5 0.9500 .
C6 C13 1.520(2) .
C7 C8 1.413(2) .
C7 C12 1.425(2) .
C7 C13 1.518(2) .
C8 C9 1.412(2) .
C8 H8 0.9500 .
C9 C10 1.417(3) .
C9 H9 0.9500 .
C10 C11 1.392(2) .
C10 H10 0.9500 .
C11 C12 1.419(2) .
C11 H11 0.9500 .
C12 H12 0.9500 .
C13 C14 1.353(2) .
C14 C14 1.479(3) 2_754
C14 H14 0.9500 .
C16 O1 1.2684(19) .
C16 O2 1.288(2) .
C17 N1 1.470(2) .
C17 H17A 0.9800 .
C17 H17B 0.9800 .
C17 H17C 0.9800 .
C18 N1 1.472(2) .
C18 H18A 0.9800 .
C18 H18B 0.9800 .
C18 H18C 0.9800 .
C19 O8 1.256(2) .
C19 N1 1.342(2) .
C19 H19 0.9500 .
C20 O7 1.269(2) .
C20 N2 1.345(2) .
C20 H20 0.9500 .
C21 N2 1.468(3) .
C21 H21A 0.9800 .
C21 H21B 0.9800 .
C21 H21C 0.9800 .
C22 N2 1.484(3) .
C22 H22A 0.9800 .
C22 H22B 0.9800 .
C22 H22C 0.9800 .
C25 C26 1.408(2) .
C25 C30 1.416(2) .
C25 C31 1.505(2) .
C26 C27 1.388(2) .
C26 H26 0.9500 .
C27 C28 1.412(2) .
C27 H27 0.9500 .
C28 C29 1.401(2) .
C28 C54 1.500(2) 1_556
C29 C30 1.402(2) .
C29 H29 0.9500 .
C30 H30 0.9500 .
C31 C32 1.368(2) .
C31 C47 1.525(2) .
C32 C33 1.479(2) .
C32 H32 0.9500 .
C33 C34 1.367(2) .
C33 H33 0.9500 .
C34 C41 1.506(2) .
C34 C35 1.517(2) .
C35 C36 1.411(2) .
C35 C40 1.423(2) .
C36 C37 1.418(2) .
C36 H36 0.9500 .
C37 C38 1.404(3) .
C37 H37 0.9500 .
C38 C39 1.395(2) .
C38 H38 0.9500 .
C39 C40 1.422(2) .
C39 H39 0.9500 .
C40 H40 0.9500 .
C41 C42 1.413(2) .
C41 C43 1.414(2) .
C42 C45 1.396(2) .
C42 H42 0.9500 .
C43 C44 1.395(2) .
C43 H43 0.9500 .
C44 C46 1.411(2) .
C44 H44 0.9500 .
C45 C46 1.408(2) .
C45 H45 0.9500 .
C46 C53 1.510(2) .
C47 C52 1.411(2) .
C47 C48 1.419(2) .
C48 C49 1.416(2) .
C48 H48 0.9500 .
C49 C50 1.395(3) .
C49 H49 0.9500 .
C50 C51 1.405(3) .
C50 H50 0.9500 .
C51 C52 1.424(2) .
C51 H51 0.9500 .
C52 H52 0.9500 .
C53 O4 1.2613(19) .
C53 O3 1.288(2) .
C54 O5 1.266(2) .
C54 O6 1.300(2) .
C54 C28 1.500(2) 1_554
Mg1 O1 2.0647(14) .
Mg1 O2 2.0673(14) 2_655
Mg1 O4 2.0916(14) .
Mg1 O8 2.1243(13) .
Mg1 O7 2.1586(13) .
Mg1 O5 2.1670(14) .
O2 Mg1 2.0673(14) 2_655
